data_4515144
loop_
_publ_author_name
'Ding, Qiongjie'
'Pan, Ying'
'Luo, Yingmei'
'Zhou, Mi'
'Guan, Yucheng'
'Li, Baohong'
'Trivedi, Manoj'
'Kumar, Abhinav'
'Liu, Jianqiang'

_publ_section_title
;
 Photocatalytic and Ferric Ion Sensing Properties of a New
 Three-Dimensional Metal-Organic Framework Based on Cuboctahedral
 Secondary Building Units.
;
_journal_issue 6
_journal_name_full 'ACS omega'
_journal_page_first 10775
_journal_page_last 10783
_journal_paper_doi 10.1021/acsomega.9b01008
_journal_volume 4
_journal_year 2019
_chemical_formula_sum 'C66 H32 O25 Zn7'
_chemical_formula_weight 1682.50
_space_group_crystal_system triclinic
_space_group_IT_number 2
_space_group_name_Hall '-P 1'
_space_group_name_H-M_alt 'P -1'
_symmetry_space_group_name_Hall '-P 1'
_symmetry_space_group_name_H-M 'P -1'
_atom_sites_solution_hydrogens geom
_audit_creation_method SHELXL-2018/3
_cell_angle_alpha 87.335(4)
_cell_angle_beta 72.611(5)
_cell_angle_gamma 70.314(5)
_cell_formula_units_Z 2
_cell_length_a 12.9324(7)
_cell_length_b 17.7182(10)
_cell_length_c 20.6303(10)
_cell_measurement_reflns_used 5687
_cell_measurement_temperature 100(2)
_cell_measurement_theta_max 25.02
_cell_measurement_theta_min 2.10
_cell_volume 4239.8(4)
_computing_cell_refinement 'SAINT v8.34A (Bruker, 2013)'
_computing_data_collection APEX
_computing_data_reduction 'SAINT v8.34A (Bruker, 2013)'
_computing_molecular_graphics 'Olex2 (Dolomanov et al., 2009)'
_computing_publication_material 'Olex2 (Dolomanov et al., 2009)'
_computing_structure_refinement 'SHELXL-2018/3 (Sheldrick, 2018)'
_computing_structure_solution 'SHELXL-2018/3 (Sheldrick, 2018)'
_diffrn_ambient_temperature 100(2)
_diffrn_measured_fraction_theta_full 0.995
_diffrn_measured_fraction_theta_max 0.963
_diffrn_measurement_device_type 'Bruker SMART APEX diffractometer'
_diffrn_radiation_type CuK\a
_diffrn_radiation_wavelength 1.54184
_diffrn_reflns_av_unetI/netI 0.0526
_diffrn_reflns_Laue_measured_fraction_full 0.995
_diffrn_reflns_Laue_measured_fraction_max 0.963
_diffrn_reflns_limit_h_max 16
_diffrn_reflns_limit_h_min -16
_diffrn_reflns_limit_k_max 21
_diffrn_reflns_limit_k_min -21
_diffrn_reflns_limit_l_max 25
_diffrn_reflns_limit_l_min -25
_diffrn_reflns_number 23619
_diffrn_reflns_point_group_measured_fraction_full 0.995
_diffrn_reflns_point_group_measured_fraction_max 0.963
_diffrn_reflns_theta_full 67.684
_diffrn_reflns_theta_max 73.708
_diffrn_reflns_theta_min 2.248
_exptl_absorpt_coefficient_mu 2.716
_exptl_absorpt_correction_type multi-scan
_exptl_crystal_colour colorless
_exptl_crystal_density_diffrn 1.318
_exptl_crystal_description block
_exptl_crystal_F_000 1676
_exptl_crystal_size_max 0.20
_exptl_crystal_size_mid 0.12
_exptl_crystal_size_min 0.05
_exptl_transmission_factor_max 0.68
_exptl_transmission_factor_min 0.02
_refine_diff_density_max 1.717
_refine_diff_density_min -0.904
_refine_diff_density_rms 0.129
_refine_ls_extinction_method none
_refine_ls_goodness_of_fit_ref 1.069
_refine_ls_hydrogen_treatment constr
_refine_ls_matrix_type full
_refine_ls_number_parameters 878
_refine_ls_number_reflns 23619
_refine_ls_number_restraints 123
_refine_ls_restrained_S_all 1.094
_refine_ls_R_factor_all 0.0722
_refine_ls_R_factor_gt 0.0616
_refine_ls_shift/su_max 0.000
_refine_ls_shift/su_mean 0.000
_refine_ls_structure_factor_coef Fsqd
_refine_ls_weighting_details 'w=1/[\s^2^(Fo^2^)+(0.1244P)^2^] where P=(Fo^2^+2Fc^2^)/3'
_refine_ls_weighting_scheme calc
_refine_ls_wR_factor_gt 0.1760
_refine_ls_wR_factor_ref 0.1834
_reflns_Friedel_coverage 0.000
_reflns_number_gt 18991
_reflns_number_total 23619
_reflns_threshold_expression 'I > 2\s(I)'
_cod_data_source_file ao9b01008_si_002.cif
_cod_data_source_block Zn7_a_sq
_cod_database_code 4515144
_shelx_shelxl_version_number 2018/3
_shelx_space_group_comment
;
The symmetry employed for this shelxl refinement is uniquely defined
by the following loop, which should always be used as a source of
symmetry information in preference to the above space-group names.
They are only intended as comments.
;

loop_
_space_group_symop_operation_xyz
'x, y, z'
'-x, -y, -z'

loop_
_atom_site_label
_atom_site_type_symbol
_atom_site_fract_x
_atom_site_fract_y
_atom_site_fract_z
_atom_site_U_iso_or_equiv
_atom_site_adp_type
_atom_site_occupancy
_atom_site_site_symmetry_order
_atom_site_calc_flag
_atom_site_refinement_flags_posn
_atom_site_refinement_flags_adp
_atom_site_refinement_flags_occupancy
Zn1 Zn 0.78038(6) 0.41437(5) 0.25358(3) 0.02208(16) Uani 1 1 d . . .
Zn2 Zn 0.92799(6) 0.35701(5) 0.35418(3) 0.02353(17) Uani 1 1 d . . .
Zn3 Zn 1.03272(6) 0.28362(5) 0.20465(4) 0.02543(18) Uani 1 1 d . . .
Zn4 Zn 0.83981(7) 0.23217(5) 0.31132(4) 0.02297(17) Uani 1 1 d . . .
Zn5 Zn 0.77285(7) 0.18357(5) 0.18271(4) 0.02579(18) Uani 1 1 d . . .
Zn6 Zn 0.71762(6) 0.10876(5) 0.33473(3) 0.02046(16) Uani 1 1 d . . .
Zn7 Zn 0.96352(6) 0.05377(5) 0.23547(4) 0.02209(17) Uani 1 1 d . . .
O1 O 0.8871(3) 0.3243(2) 0.28006(18) 0.0209(8) Uani 1 1 d . . .
O2 O 0.8261(3) 0.1456(2) 0.26540(18) 0.0211(8) Uani 1 1 d . . .
O3 O 0.7307(5) 0.2361(4) 0.0986(2) 0.0423(12) Uani 1 1 d . . .
O4 O 0.7359(4) 0.5073(3) 0.3205(2) 0.0393(11) Uani 1 1 d . . .
O5 O 0.8259(4) 0.4612(3) 0.3988(3) 0.0462(13) Uani 1 1 d . . .
O6 O 0.3216(4) 0.7089(3) 0.6234(2) 0.0292(9) Uani 1 1 d . . .
O7 O 0.3896(4) 0.8100(3) 0.5922(2) 0.0386(11) Uani 1 1 d . . .
O8 O 0.9286(7) 0.2863(4) 0.4287(3) 0.0597(18) Uani 1 1 d . . .
O9 O 0.8950(4) 0.1827(3) 0.3917(2) 0.0333(10) Uani 1 1 d . . .
O10 O 1.0330(4) 0.0183(3) 0.6874(2) 0.0404(11) Uani 1 1 d . . .
O11 O 1.2096(4) -0.0205(3) 0.6140(2) 0.0359(10) Uani 1 1 d . U .
O12 O 1.0023(6) 0.3785(6) 0.1435(4) 0.098(3) Uani 1 1 d . U .
O13 O 0.8315(7) 0.4591(5) 0.1662(3) 0.101(4) Uani 1 1 d . . .
O14 O 0.6209(4) 0.4301(3) 0.2616(3) 0.0390(11) Uani 1 1 d . . .
O15 O 0.6922(4) 0.3017(3) 0.2288(2) 0.0304(9) Uani 1 1 d . . .
O16 O 0.0797(4) 0.3647(4) 0.3296(3) 0.0575(18) Uani 1 1 d . . .
O17 O 0.1542(4) 0.3178(3) 0.2220(2) 0.0378(11) Uani 1 1 d . . .
O18 O 0.6076(4) 0.0783(3) 0.3042(3) 0.0390(11) Uani 1 1 d . . .
O19 O 0.6210(4) 0.1524(3) 0.2146(2) 0.0375(11) Uani 1 1 d . . .
O20 O 0.0569(3) 0.1744(3) 0.2592(2) 0.0266(8) Uani 1 1 d . . .
O21 O 0.1239(3) 0.0492(3) 0.2142(2) 0.0316(10) Uani 1 1 d . . .
O22 O 0.8376(4) 0.0772(3) 0.1257(2) 0.0379(11) Uani 1 1 d . . .
O23 O 0.9655(4) -0.0175(3) 0.1649(2) 0.0319(10) Uani 1 1 d . . .
O24 O 1.0706(4) -0.2171(3) -0.1486(2) 0.0375(11) Uani 1 1 d . . .
O25 O 0.8895(5) -0.2129(4) -0.1170(2) 0.0518(16) Uani 1 1 d . . .
C1 C 0.7480(6) 0.5095(5) 0.3786(4) 0.0389(17) Uani 1 1 d . . .
C2 C 0.6602(6) 0.5761(5) 0.4284(4) 0.0424(18) Uani 1 1 d . . .
C3 C 0.5491(6) 0.5787(5) 0.4457(4) 0.0442(19) Uani 1 1 d . . .
H3 H 0.529234 0.544799 0.422297 0.053 Uiso 1 1 calc R U .
C4 C 0.4652(5) 0.6312(5) 0.4978(3) 0.0382(16) Uani 1 1 d . . .
H4 H 0.390230 0.630425 0.510313 0.046 Uiso 1 1 calc R U .
C5 C 0.4908(6) 0.6844(4) 0.5315(3) 0.0367(15) Uani 1 1 d . . .
C6 C 0.6051(7) 0.6861(5) 0.5135(4) 0.049(2) Uani 1 1 d . . .
C7 C 0.6412(7) 0.7367(6) 0.5471(5) 0.072(4) Uani 1 1 d . . .
H7 H 0.587969 0.770374 0.584132 0.087 Uiso 1 1 calc R U .
C8 C 0.7492(9) 0.7371(7) 0.5271(6) 0.081(4) Uani 1 1 d . U .
H8 H 0.767207 0.774788 0.547468 0.098 Uiso 1 1 calc R U .
C9 C 0.8369(8) 0.6819(7) 0.4757(6) 0.084(4) Uani 1 1 d . . .
H9 H 0.912951 0.679941 0.464708 0.101 Uiso 1 1 calc R U .
C10 C 0.8067(8) 0.6308(6) 0.4422(5) 0.064(3) Uani 1 1 d . . .
H10 H 0.862500 0.596382 0.406451 0.077 Uiso 1 1 calc R U .
C11 C 0.6936(6) 0.6298(5) 0.4611(4) 0.0459(19) Uani 1 1 d . . .
C12 C 0.3940(5) 0.7384(4) 0.5871(3) 0.0315(13) Uani 1 1 d . . .
C13 C 0.9268(6) 0.2158(5) 0.4311(3) 0.0368(15) Uani 1 1 d . . .
C14 C 0.9693(6) 0.1670(5) 0.4859(3) 0.0388(16) Uani 1 1 d . . .
C15 C 1.0512(9) 0.0994(7) 0.4689(4) 0.070(3) Uani 1 1 d . . .
H15 H 1.079286 0.079297 0.423829 0.084 Uiso 1 1 calc R U .
C16 C 1.0988(8) 0.0555(7) 0.5172(4) 0.070(3) Uani 1 1 d . . .
H16 H 1.162285 0.009092 0.501998 0.084 Uiso 1 1 calc R U .
C17 C 1.0609(7) 0.0750(5) 0.5809(4) 0.048(2) Uani 1 1 d . . .
C18 C 0.9838(9) 0.1560(6) 0.6025(4) 0.058(2) Uani 1 1 d . . .
C19 C 0.9566(12) 0.1908(7) 0.6700(5) 0.082(4) Uani 1 1 d . . .
H19 H 0.991471 0.161902 0.701139 0.098 Uiso 1 1 calc R U .
C20 C 0.8789(12) 0.2670(7) 0.6876(6) 0.086(4) Uani 1 1 d . U .
H20 H 0.859587 0.288474 0.731608 0.104 Uiso 1 1 calc R U .
C21 C 0.8282(12) 0.3131(7) 0.6421(6) 0.091(4) Uani 1 1 d . . .
H21 H 0.774917 0.364195 0.656544 0.109 Uiso 1 1 calc R U .
C22 C 0.8548(10) 0.2852(7) 0.5764(5) 0.076(3) Uani 1 1 d . . .
H22 H 0.819531 0.316913 0.546591 0.091 Uiso 1 1 calc R U .
C23 C 0.9401(8) 0.2041(6) 0.5529(4) 0.052(2) Uani 1 1 d . . .
C24 C 1.1045(6) 0.0197(4) 0.6320(3) 0.0341(14) Uani 1 1 d . . .
C25 C 0.6095(6) 0.3648(4) 0.2489(3) 0.0319(13) Uani 1 1 d . . .
C26 C 0.4875(5) 0.3654(4) 0.2600(4) 0.0352(14) Uani 1 1 d . . .
C27 C 0.4721(6) 0.3212(5) 0.2137(4) 0.0383(15) Uani 1 1 d . . .
H27 H 0.535051 0.291306 0.178400 0.046 Uiso 1 1 calc R U .
C28 C 0.3625(6) 0.3207(4) 0.2191(3) 0.0350(14) Uani 1 1 d . . .
H28 H 0.352700 0.292479 0.185799 0.042 Uiso 1 1 calc R U .
C29 C 0.2700(5) 0.3602(4) 0.2715(3) 0.0293(13) Uani 1 1 d . . .
C30 C 0.2811(6) 0.4086(5) 0.3211(4) 0.0386(15) Uani 1 1 d . . .
C31 C 0.1877(6) 0.4557(5) 0.3764(4) 0.0475(19) Uani 1 1 d . . .
H31 H 0.113592 0.456320 0.381316 0.057 Uiso 1 1 calc R U .
C32 C 0.2046(8) 0.4989(6) 0.4215(5) 0.060(3) Uani 1 1 d . . .
H32 H 0.141753 0.528500 0.457004 0.072 Uiso 1 1 calc R U .
C33 C 0.3112(8) 0.5009(6) 0.4169(5) 0.059(2) Uani 1 1 d . . .
H33 H 0.320834 0.531052 0.448971 0.071 Uiso 1 1 calc R U .
C34 C 0.4016(7) 0.4589(5) 0.3655(4) 0.050(2) Uani 1 1 d . . .
H34 H 0.473922 0.460902 0.362294 0.060 Uiso 1 1 calc R U .
C35 C 0.3914(6) 0.4110(4) 0.3154(4) 0.0371(15) Uani 1 1 d . . .
C36 C 0.1579(5) 0.3480(4) 0.2746(3) 0.0270(12) Uani 1 1 d . . .
C37 C 0.5744(5) 0.1129(4) 0.2554(3) 0.0297(13) Uani 1 1 d . . .
C38 C 0.4646(5) 0.1049(4) 0.2486(3) 0.0276(12) Uani 1 1 d . . .
C39 C 0.3636(5) 0.1437(5) 0.2973(3) 0.0349(15) Uani 1 1 d . . .
H39 H 0.364197 0.169468 0.335304 0.042 Uiso 1 1 calc R U .
C40 C 0.2581(5) 0.1447(4) 0.2899(3) 0.0318(13) Uani 1 1 d . . .
H40 H 0.189264 0.174359 0.321538 0.038 Uiso 1 1 calc R U .
C41 C 0.2559(5) 0.1032(4) 0.2376(3) 0.0239(11) Uani 1 1 d . . .
C42 C 0.3587(5) 0.0600(5) 0.1872(4) 0.0363(15) Uani 1 1 d . . .
C43 C 0.3641(7) 0.0152(7) 0.1301(5) 0.072(4) Uani 1 1 d . . .
H43 H 0.295680 0.014144 0.124780 0.087 Uiso 1 1 calc R U .
C44 C 0.4632(9) -0.0253(8) 0.0840(6) 0.090(4) Uani 1 1 d . U .
H44 H 0.462971 -0.056840 0.049235 0.108 Uiso 1 1 calc R U .
C45 C 0.5687(8) -0.0208(8) 0.0875(6) 0.086(4) Uani 1 1 d . U .
H45 H 0.637380 -0.046934 0.054008 0.103 Uiso 1 1 calc R U .
C46 C 0.5679(7) 0.0229(7) 0.1413(5) 0.069(3) Uani 1 1 d . . .
H46 H 0.637084 0.026017 0.143613 0.082 Uiso 1 1 calc R U .
C47 C 0.4667(5) 0.0625(5) 0.1922(4) 0.0388(16) Uani 1 1 d . . .
C48 C 0.1383(5) 0.1100(4) 0.2351(3) 0.0259(11) Uani 1 1 d . . .
C49 C 0.9032(5) 0.0071(4) 0.1263(3) 0.0297(13) Uani 1 1 d . . .
C50 C 0.9131(6) -0.0524(4) 0.0721(3) 0.0320(14) Uani 1 1 d . . .
C51 C 0.8738(5) -0.0193(5) 0.0190(3) 0.0367(16) Uani 1 1 d . . .
H51 H 0.836726 0.035893 0.020875 0.044 Uiso 1 1 calc R U .
C52 C 0.8879(6) -0.0665(5) -0.0385(3) 0.0411(17) Uani 1 1 d . . .
H52 H 0.859255 -0.042887 -0.073656 0.049 Uiso 1 1 calc R U .
C53 C 0.9442(6) -0.1474(5) -0.0415(3) 0.0360(16) Uani 1 1 d . . .
C54 C 0.9801(10) -0.1861(6) 0.0140(4) 0.058(3) Uani 1 1 d . . .
C55 C 1.0257(13) -0.2687(6) 0.0131(5) 0.083(3) Uani 1 1 d . U .
H55 H 1.032553 -0.299969 -0.023908 0.100 Uiso 1 1 calc R U .
C56 C 1.0597(17) -0.3035(9) 0.0649(7) 0.120(5) Uani 1 1 d . U .
H56 H 1.095365 -0.358893 0.062098 0.145 Uiso 1 1 calc R U .
C57 C 1.0429(16) -0.2579(8) 0.1254(7) 0.116(5) Uani 1 1 d . U .
H57 H 1.063988 -0.283363 0.162236 0.139 Uiso 1 1 calc R U .
C58 C 0.9958(13) -0.1769(6) 0.1273(5) 0.084(3) Uani 1 1 d . U .
H58 H 0.985307 -0.146688 0.165869 0.101 Uiso 1 1 calc R U .
C59 C 0.9623(10) -0.1373(5) 0.0726(4) 0.058(3) Uani 1 1 d . . .
C60 C 0.9724(6) -0.1965(5) -0.1064(3) 0.0360(16) Uani 1 1 d . . .
C61 C 0.9313(6) 0.4338(4) 0.1305(3) 0.0360(15) Uani 1 1 d . . .
C62 C 1.2873(16) 0.4269(9) 0.0497(9) 0.095(3) Uani 0.5 1 d D U P
H62 H 1.339574 0.404971 0.073875 0.114 Uiso 0.5 1 calc R U P
C63 C 1.1700(15) 0.4313(8) 0.0747(9) 0.095(3) Uani 0.5 1 d D U P
H63 H 1.145596 0.411457 0.116911 0.114 Uiso 0.5 1 calc R U P
C64 C 1.0858(10) 0.4651(4) 0.0379(5) 0.095(3) Uani 1 1 d D U .
C65 C 0.9668(8) 0.4691(5) 0.0637(4) 0.058(2) Uani 1 1 d D U .
C66 C 0.8823(10) 0.5037(5) 0.0274(5) 0.096(3) Uani 1 1 d D U .
C67 C 0.7625(16) 0.5093(9) 0.0491(9) 0.096(3) Uani 0.5 1 d D U P
H67 H 0.735933 0.489107 0.090807 0.115 Uiso 0.5 1 calc R U P
C68 C 0.6826(17) 0.5424(9) 0.0130(9) 0.096(3) Uani 0.5 1 d D U P
H68 H 0.607149 0.543505 0.032002 0.115 Uiso 0.5 1 calc R U P

loop_
_atom_site_aniso_label
_atom_site_aniso_U_11
_atom_site_aniso_U_22
_atom_site_aniso_U_33
_atom_site_aniso_U_23
_atom_site_aniso_U_13
_atom_site_aniso_U_12
Zn1 0.0163(3) 0.0278(4) 0.0184(3) -0.0012(3) -0.0015(3) -0.0057(3)
Zn2 0.0210(4) 0.0342(4) 0.0162(3) -0.0056(3) -0.0028(3) -0.0120(3)
Zn3 0.0144(3) 0.0407(5) 0.0177(3) -0.0073(3) 0.0003(3) -0.0084(3)
Zn4 0.0264(4) 0.0263(4) 0.0184(3) -0.0029(3) -0.0046(3) -0.0130(3)
Zn5 0.0209(4) 0.0377(5) 0.0206(3) -0.0035(3) -0.0075(3) -0.0104(3)
Zn6 0.0139(3) 0.0263(4) 0.0201(3) -0.0034(3) -0.0036(3) -0.0063(3)
Zn7 0.0139(3) 0.0295(4) 0.0215(3) -0.0074(3) -0.0036(3) -0.0059(3)
O1 0.0180(18) 0.027(2) 0.0170(16) -0.0024(14) -0.0026(14) -0.0090(15)
O2 0.0191(18) 0.029(2) 0.0149(16) -0.0042(14) -0.0062(13) -0.0065(16)
O3 0.046(3) 0.062(3) 0.028(2) 0.010(2) -0.020(2) -0.022(3)
O4 0.042(3) 0.031(2) 0.038(2) -0.0123(19) -0.013(2) -0.001(2)
O5 0.040(3) 0.047(3) 0.039(3) -0.026(2) -0.012(2) 0.004(2)
O6 0.024(2) 0.029(2) 0.0258(19) -0.0086(16) 0.0035(16) -0.0070(17)
O7 0.030(2) 0.028(2) 0.043(3) -0.0117(19) 0.0143(19) -0.0116(19)
O8 0.122(6) 0.057(4) 0.031(2) 0.016(2) -0.043(3) -0.055(4)
O9 0.040(2) 0.036(2) 0.025(2) 0.0005(17) -0.0144(18) -0.010(2)
O10 0.041(3) 0.035(3) 0.028(2) 0.0038(19) -0.0095(19) 0.007(2)
O11 0.033(2) 0.040(3) 0.033(2) 0.0046(19) -0.0117(18) -0.008(2)
O12 0.039(3) 0.134(6) 0.076(4) 0.076(5) 0.009(3) -0.004(4)
O13 0.072(5) 0.102(6) 0.052(4) 0.055(4) 0.026(3) 0.020(4)
O14 0.026(2) 0.029(2) 0.070(3) 0.004(2) -0.024(2) -0.0124(19)
O15 0.023(2) 0.038(2) 0.029(2) -0.0041(18) -0.0077(16) -0.0072(18)
O16 0.027(2) 0.110(5) 0.035(3) -0.035(3) 0.004(2) -0.030(3)
O17 0.024(2) 0.053(3) 0.036(2) -0.020(2) 0.0012(18) -0.019(2)
O18 0.034(2) 0.052(3) 0.050(3) 0.011(2) -0.027(2) -0.028(2)
O19 0.030(2) 0.054(3) 0.042(2) 0.013(2) -0.016(2) -0.028(2)
O20 0.0153(18) 0.029(2) 0.033(2) -0.0070(17) -0.0061(15) -0.0033(16)
O21 0.0129(18) 0.034(2) 0.047(2) -0.0171(19) -0.0045(17) -0.0083(17)
O22 0.035(2) 0.043(3) 0.037(2) -0.016(2) -0.020(2) -0.006(2)
O23 0.031(2) 0.036(2) 0.030(2) -0.0117(18) -0.0113(17) -0.0104(19)
O24 0.045(3) 0.055(3) 0.0169(19) -0.0079(18) 0.0019(18) -0.031(2)
O25 0.046(3) 0.091(5) 0.027(2) -0.025(3) 0.008(2) -0.048(3)
C1 0.030(3) 0.044(4) 0.040(3) -0.023(3) 0.002(3) -0.016(3)
C2 0.028(3) 0.047(4) 0.039(3) -0.028(3) 0.009(3) -0.009(3)
C3 0.024(3) 0.050(4) 0.053(4) -0.030(4) -0.004(3) -0.007(3)
C4 0.021(3) 0.050(4) 0.040(3) -0.018(3) 0.000(3) -0.012(3)
C5 0.024(3) 0.041(4) 0.038(3) -0.017(3) 0.001(3) -0.009(3)
C6 0.034(4) 0.049(5) 0.052(4) -0.032(4) 0.012(3) -0.016(3)
C7 0.039(4) 0.075(7) 0.087(7) -0.064(6) 0.016(4) -0.022(4)
C8 0.057(5) 0.081(7) 0.104(7) -0.051(6) 0.008(5) -0.042(5)
C9 0.038(5) 0.087(8) 0.117(9) -0.063(7) 0.016(5) -0.032(5)
C10 0.044(5) 0.057(5) 0.078(6) -0.042(5) 0.017(4) -0.024(4)
C11 0.025(3) 0.047(4) 0.054(4) -0.031(4) 0.006(3) -0.008(3)
C12 0.026(3) 0.038(3) 0.023(3) -0.011(2) 0.000(2) -0.006(3)
C13 0.042(4) 0.043(4) 0.021(3) 0.001(3) -0.007(3) -0.013(3)
C14 0.042(4) 0.046(4) 0.022(3) 0.005(3) -0.010(3) -0.008(3)
C15 0.079(7) 0.070(6) 0.032(4) 0.009(4) -0.008(4) 0.001(5)
C16 0.042(5) 0.084(7) 0.042(4) 0.016(4) 0.001(4) 0.017(5)
C17 0.047(4) 0.050(5) 0.028(3) -0.001(3) -0.013(3) 0.009(3)
C18 0.066(6) 0.054(5) 0.045(4) -0.003(4) -0.021(4) -0.006(4)
C19 0.118(10) 0.064(6) 0.045(5) -0.005(4) -0.033(6) -0.001(6)
C20 0.114(8) 0.065(6) 0.055(5) -0.017(4) -0.027(5) 0.005(6)
C21 0.115(10) 0.061(7) 0.056(6) -0.015(5) -0.013(6) 0.012(7)
C22 0.081(7) 0.080(7) 0.047(5) -0.002(5) -0.028(5) 0.006(6)
C23 0.059(5) 0.058(5) 0.034(4) -0.001(3) -0.018(3) -0.008(4)
C24 0.038(3) 0.036(4) 0.026(3) -0.008(2) -0.017(3) -0.002(3)
C25 0.029(3) 0.034(3) 0.034(3) 0.000(3) -0.010(2) -0.011(3)
C26 0.022(3) 0.034(4) 0.052(4) -0.002(3) -0.014(3) -0.009(3)
C27 0.022(3) 0.051(4) 0.040(3) -0.009(3) -0.004(3) -0.012(3)
C28 0.027(3) 0.041(4) 0.038(3) -0.009(3) -0.009(3) -0.012(3)
C29 0.017(3) 0.036(3) 0.035(3) -0.007(3) -0.005(2) -0.011(2)
C30 0.031(3) 0.040(4) 0.046(4) -0.009(3) -0.012(3) -0.012(3)
C31 0.019(3) 0.057(5) 0.060(5) -0.021(4) -0.004(3) -0.009(3)
C32 0.046(5) 0.069(6) 0.063(5) -0.033(5) -0.015(4) -0.012(4)
C33 0.057(5) 0.063(6) 0.062(5) -0.027(4) -0.015(4) -0.024(5)
C34 0.036(4) 0.054(5) 0.065(5) -0.018(4) -0.023(4) -0.014(3)
C35 0.027(3) 0.041(4) 0.046(4) -0.007(3) -0.015(3) -0.011(3)
C36 0.015(3) 0.032(3) 0.039(3) -0.005(2) -0.012(2) -0.009(2)
C37 0.018(3) 0.037(3) 0.034(3) -0.004(3) -0.008(2) -0.007(2)
C38 0.017(3) 0.030(3) 0.039(3) -0.001(2) -0.011(2) -0.010(2)
C39 0.022(3) 0.058(4) 0.032(3) -0.009(3) -0.009(2) -0.020(3)
C40 0.024(3) 0.042(4) 0.028(3) -0.004(3) -0.004(2) -0.011(3)
C41 0.014(2) 0.029(3) 0.029(3) -0.002(2) -0.007(2) -0.008(2)
C42 0.019(3) 0.048(4) 0.042(3) -0.017(3) -0.008(3) -0.010(3)
C43 0.024(4) 0.121(9) 0.070(6) -0.059(6) -0.001(4) -0.025(5)
C44 0.048(5) 0.135(9) 0.084(6) -0.068(6) -0.005(4) -0.031(5)
C45 0.031(4) 0.134(8) 0.089(6) -0.064(6) -0.003(4) -0.026(5)
C46 0.022(4) 0.105(8) 0.073(6) -0.053(6) 0.004(4) -0.021(4)
C47 0.015(3) 0.056(4) 0.044(4) -0.019(3) -0.003(3) -0.012(3)
C48 0.019(3) 0.031(3) 0.027(3) -0.003(2) -0.007(2) -0.007(2)
C49 0.026(3) 0.042(4) 0.021(3) -0.011(2) 0.000(2) -0.016(3)
C50 0.033(3) 0.045(4) 0.020(3) -0.007(2) 0.000(2) -0.023(3)
C51 0.017(3) 0.062(5) 0.031(3) -0.017(3) -0.006(2) -0.012(3)
C52 0.028(3) 0.070(5) 0.025(3) -0.012(3) -0.005(2) -0.018(3)
C53 0.036(3) 0.062(5) 0.019(3) -0.010(3) -0.002(2) -0.032(3)
C54 0.108(8) 0.051(5) 0.027(3) -0.004(3) -0.019(4) -0.041(5)
C55 0.166(10) 0.054(5) 0.049(5) -0.007(4) -0.047(6) -0.047(6)
C56 0.210(12) 0.073(7) 0.089(8) -0.016(6) -0.065(8) -0.042(8)
C57 0.203(12) 0.080(8) 0.077(7) 0.001(6) -0.080(8) -0.030(8)
C58 0.168(10) 0.056(5) 0.045(4) -0.003(4) -0.050(6) -0.040(6)
C59 0.115(8) 0.044(5) 0.029(3) 0.000(3) -0.019(4) -0.045(5)
C60 0.043(4) 0.059(4) 0.016(3) -0.007(3) 0.001(2) -0.036(3)
C61 0.045(4) 0.035(4) 0.025(3) -0.001(3) -0.004(3) -0.016(3)
C62 0.089(5) 0.084(5) 0.079(5) 0.034(4) 0.000(4) -0.012(4)
C63 0.089(5) 0.084(5) 0.079(5) 0.034(4) 0.000(4) -0.012(4)
C64 0.089(5) 0.084(5) 0.079(5) 0.034(4) 0.000(4) -0.012(4)
C65 0.074(5) 0.044(4) 0.033(3) 0.009(3) 0.013(3) -0.016(4)
C66 0.091(5) 0.093(5) 0.066(4) 0.030(4) 0.001(4) -0.011(4)
C67 0.091(5) 0.093(5) 0.066(4) 0.030(4) 0.001(4) -0.011(4)
C68 0.091(5) 0.093(5) 0.066(4) 0.030(4) 0.001(4) -0.011(4)

loop_
_atom_type_symbol
_atom_type_description
_atom_type_scat_dispersion_real
_atom_type_scat_dispersion_imag
_atom_type_scat_source
C C 0.0181 0.0091 'International Tables Vol C Tables 4.2.6.8 and 6.1.1.4'
H H 0.0000 0.0000 'International Tables Vol C Tables 4.2.6.8 and 6.1.1.4'
O O 0.0492 0.0322 'International Tables Vol C Tables 4.2.6.8 and 6.1.1.4'
Zn Zn -1.5491 0.6778 'International Tables Vol C Tables 4.2.6.8 and 6.1.1.4'

loop_
_geom_angle_atom_site_label_1
_geom_angle_atom_site_label_2
_geom_angle_atom_site_label_3
_geom_angle
_geom_angle_site_symmetry_1
_geom_angle_site_symmetry_3
O1 Zn1 O14 127.17(19) . .
O1 Zn1 O13 119.0(2) . .
O14 Zn1 O13 102.2(3) . .
O1 Zn1 O4 107.86(18) . .
O14 Zn1 O4 92.6(2) . .
O13 Zn1 O4 102.6(3) . .
O1 Zn1 Zn2 35.36(11) . .
O14 Zn1 Zn2 133.03(17) . .
O13 Zn1 Zn2 124.3(3) . .
O4 Zn1 Zn2 72.72(15) . .
O16 Zn2 O1 114.81(18) 1_655 .
O16 Zn2 O8 102.8(3) 1_655 .
O1 Zn2 O8 115.42(19) . .
O16 Zn2 O5 104.6(3) 1_655 .
O1 Zn2 O5 114.33(19) . .
O8 Zn2 O5 103.4(3) . .
O16 Zn2 Zn4 131.24(17) 1_655 .
O1 Zn2 Zn4 37.74(12) . .
O8 Zn2 Zn4 77.92(15) . .
O5 Zn2 Zn4 122.89(17) . .
O16 Zn2 Zn3 78.01(14) 1_655 .
O1 Zn2 Zn3 37.67(11) . .
O8 Zn2 Zn3 119.48(19) . .
O5 Zn2 Zn3 135.61(17) . .
Zn4 Zn2 Zn3 61.26(2) . .
O16 Zn2 Zn1 119.1(2) 1_655 .
O1 Zn2 Zn1 34.88(12) . .
O8 Zn2 Zn1 135.77(19) . .
O5 Zn2 Zn1 80.50(15) . .
Zn4 Zn2 Zn1 64.34(3) . .
Zn3 Zn2 Zn1 61.35(2) . .
O1 Zn3 O17 110.50(16) . 1_655
O1 Zn3 O25 143.57(17) . 2_755
O17 Zn3 O25 105.76(18) 1_655 2_755
O1 Zn3 O12 98.0(2) . .
O17 Zn3 O12 88.3(3) 1_655 .
O25 Zn3 O12 86.2(3) 2_755 .
O1 Zn3 O20 83.61(16) . 1_655
O17 Zn3 O20 99.0(2) 1_655 1_655
O25 Zn3 O20 87.6(2) 2_755 1_655
O12 Zn3 O20 171.4(3) . 1_655
O1 Zn3 Zn2 36.53(11) . .
O17 Zn3 Zn2 75.17(12) 1_655 .
O25 Zn3 Zn2 167.6(2) 2_755 .
O12 Zn3 Zn2 106.3(3) . .
O20 Zn3 Zn2 80.03(11) 1_655 .
O1 Zn3 Zn4 36.20(12) . .
O17 Zn3 Zn4 127.93(14) 1_655 .
O25 Zn3 Zn4 114.37(15) 2_755 .
O12 Zn3 Zn4 124.90(18) . .
O20 Zn3 Zn4 53.12(10) 1_655 .
Zn2 Zn3 Zn4 58.69(2) . .
O2 Zn4 O1 133.51(16) . .
O2 Zn4 O9 105.35(18) . .
O1 Zn4 O9 112.65(18) . .
O2 Zn4 O6 106.32(16) . 2_666
O1 Zn4 O6 99.37(17) . 2_666
O9 Zn4 O6 90.38(18) . 2_666
O2 Zn4 Zn6 38.19(11) . .
O1 Zn4 Zn6 162.88(12) . .
O9 Zn4 Zn6 83.91(14) . .
O6 Zn4 Zn6 75.28(12) 2_666 .
O2 Zn4 Zn2 163.90(11) . .
O1 Zn4 Zn2 37.32(11) . .
O9 Zn4 Zn2 76.90(14) . .
O6 Zn4 Zn2 89.50(12) 2_666 .
Zn6 Zn4 Zn2 155.42(3) . .
O2 Zn4 Zn3 105.01(11) . .
O1 Zn4 Zn3 36.91(11) . .
O9 Zn4 Zn3 110.48(14) . .
O6 Zn4 Zn3 135.71(13) 2_666 .
Zn6 Zn4 Zn3 142.96(3) . .
Zn2 Zn4 Zn3 60.06(2) . .
O2 Zn5 O22 99.96(18) . .
O2 Zn5 O3 170.73(19) . .
O22 Zn5 O3 85.9(2) . .
O2 Zn5 O15 89.74(16) . .
O22 Zn5 O15 170.22(18) . .
O3 Zn5 O15 84.6(2) . .
O2 Zn5 O19 96.29(17) . .
O22 Zn5 O19 82.8(2) . .
O3 Zn5 O19 91.51(19) . .
O15 Zn5 O19 95.06(19) . .
O2 Zn5 O24 84.47(17) . 2_755
O22 Zn5 O24 97.32(19) . 2_755
O3 Zn5 O24 87.7(2) . 2_755
O15 Zn5 O24 84.67(18) . 2_755
O19 Zn5 O24 179.2(2) . 2_755
O2 Zn6 O18 115.90(18) . .
O2 Zn6 O7 114.93(18) . 2_666
O18 Zn6 O7 99.8(2) . 2_666
O2 Zn6 O11 114.17(18) . 2_756
O18 Zn6 O11 108.0(2) . 2_756
O7 Zn6 O11 102.3(2) 2_666 2_756
O2 Zn6 Zn4 37.75(11) . .
O18 Zn6 Zn4 140.80(16) . .
O7 Zn6 Zn4 80.35(13) 2_666 .
O11 Zn6 Zn4 110.21(14) 2_756 .
O2 Zn6 Zn7 36.91(12) . .
O18 Zn6 Zn7 114.32(16) . .
O7 Zn6 Zn7 142.86(14) 2_666 .
O11 Zn6 Zn7 81.51(14) 2_756 .
Zn4 Zn6 Zn7 64.10(2) . .
O2 Zn7 O23 115.18(17) . .
O2 Zn7 O21 128.12(18) . 1_655
O23 Zn7 O21 104.51(18) . 1_655
O2 Zn7 O10 107.33(18) . 2_756
O23 Zn7 O10 101.0(2) . 2_756
O21 Zn7 O10 95.8(2) 1_655 2_756
O2 Zn7 Zn6 37.44(12) . .
O23 Zn7 Zn6 106.58(13) . .
O21 Zn7 Zn6 148.54(12) 1_655 .
O10 Zn7 Zn6 73.72(14) 2_756 .
Zn1 O1 Zn2 109.77(19) . .
Zn1 O1 Zn4 118.26(19) . .
Zn2 O1 Zn4 104.95(18) . .
Zn1 O1 Zn3 110.38(18) . .
Zn2 O1 Zn3 105.80(17) . .
Zn4 O1 Zn3 106.89(19) . .
Zn7 O2 Zn4 115.52(19) . .
Zn7 O2 Zn6 105.7(2) . .
Zn4 O2 Zn6 104.06(16) . .
Zn7 O2 Zn5 107.24(16) . .
Zn4 O2 Zn5 111.0(2) . .
Zn6 O2 Zn5 113.36(18) . .
C1 O4 Zn1 131.0(5) . .
C1 O5 Zn2 125.5(4) . .
C12 O6 Zn4 128.5(4) . 2_666
C12 O7 Zn6 126.4(4) . 2_666
C13 O8 Zn2 129.4(4) . .
C13 O9 Zn4 126.7(5) . .
C24 O10 Zn7 133.7(5) . 2_756
C24 O11 Zn6 123.9(4) . 2_756
C61 O12 Zn3 145.4(5) . .
C61 O13 Zn1 121.4(6) . .
C25 O14 Zn1 110.8(4) . .
C25 O15 Zn5 153.8(4) . .
C36 O16 Zn2 130.6(4) . 1_455
C36 O17 Zn3 131.0(4) . 1_455
C37 O18 Zn6 119.6(4) . .
C37 O19 Zn5 142.0(4) . .
C48 O20 Zn3 122.4(4) . 1_455
C48 O21 Zn7 115.6(4) . 1_455
C49 O22 Zn5 138.7(4) . .
C49 O23 Zn7 121.6(4) . .
C60 O24 Zn5 141.8(4) . 2_755
C60 O25 Zn3 103.0(4) . 2_755
O5 C1 O4 126.1(6) . .
O5 C1 C2 117.0(6) . .
O4 C1 C2 116.9(7) . .
C3 C2 C11 121.5(6) . .
C3 C2 C1 116.9(6) . .
C11 C2 C1 121.3(6) . .
C2 C3 C4 120.7(6) . .
C5 C4 C3 121.0(6) . .
C4 C5 C6 120.4(6) . .
C4 C5 C12 116.8(6) . .
C6 C5 C12 122.8(6) . .
C5 C6 C7 124.6(6) . .
C5 C6 C11 118.9(6) . .
C7 C6 C11 116.3(7) . .
C8 C7 C6 122.1(7) . .
C7 C8 C9 121.7(8) . .
C10 C9 C8 118.3(8) . .
C9 C10 C11 121.4(7) . .
C10 C11 C2 122.7(6) . .
C10 C11 C6 119.9(7) . .
C2 C11 C6 117.4(6) . .
O7 C12 O6 125.6(5) . .
O7 C12 C5 117.4(6) . .
O6 C12 C5 117.0(6) . .
O8 C13 O9 125.9(7) . .
O8 C13 C14 116.0(6) . .
O9 C13 C14 118.1(7) . .
C15 C14 C23 118.9(8) . .
C15 C14 C13 119.1(7) . .
C23 C14 C13 120.0(7) . .
C14 C15 C16 120.8(8) . .
C17 C16 C15 124.3(9) . .
C16 C17 C18 117.6(8) . .
C16 C17 C24 122.1(7) . .
C18 C17 C24 119.9(6) . .
C23 C18 C17 117.5(7) . .
C23 C18 C19 119.7(9) . .
C17 C18 C19 122.6(9) . .
C20 C19 C18 119.1(10) . .
C19 C20 C21 122.3(10) . .
C22 C21 C20 121.4(11) . .
C21 C22 C23 119.7(10) . .
C18 C23 C14 118.0(8) . .
C18 C23 C22 117.3(7) . .
C14 C23 C22 124.1(8) . .
O10 C24 O11 126.5(6) . .
O10 C24 C17 117.1(6) . .
O11 C24 C17 116.4(6) . .
O15 C25 O14 123.0(6) . .
O15 C25 C26 119.9(6) . .
O14 C25 C26 117.1(6) . .
C27 C26 C35 120.5(6) . .
C27 C26 C25 116.6(6) . .
C35 C26 C25 122.9(6) . .
C26 C27 C28 120.1(6) . .
C29 C28 C27 121.6(6) . .
C28 C29 C30 120.4(6) . .
C28 C29 C36 115.9(5) . .
C30 C29 C36 123.6(6) . .
C35 C30 C31 116.9(6) . .
C35 C30 C29 118.4(6) . .
C31 C30 C29 124.7(6) . .
C32 C31 C30 121.5(7) . .
C31 C32 C33 122.1(8) . .
C34 C33 C32 119.0(7) . .
C33 C34 C35 122.6(7) . .
C30 C35 C34 118.0(7) . .
C30 C35 C26 118.8(6) . .
C34 C35 C26 123.3(6) . .
O16 C36 O17 125.1(5) . .
O16 C36 C29 117.9(5) . .
O17 C36 C29 116.8(5) . .
O19 C37 O18 126.2(6) . .
O19 C37 C38 117.9(6) . .
O18 C37 C38 115.9(6) . .
C39 C38 C47 121.2(5) . .
C39 C38 C37 117.8(5) . .
C47 C38 C37 120.9(5) . .
C38 C39 C40 120.1(6) . .
C41 C40 C39 120.8(6) . .
C40 C41 C42 121.0(5) . .
C40 C41 C48 115.5(5) . .
C42 C41 C48 123.4(5) . .
C41 C42 C43 124.7(6) . .
C41 C42 C47 118.5(6) . .
C43 C42 C47 116.8(6) . .
C44 C43 C42 122.7(7) . .
C43 C44 C45 120.6(8) . .
C46 C45 C44 118.8(8) . .
C45 C46 C47 122.0(7) . .
C46 C47 C38 122.9(6) . .
C46 C47 C42 118.9(6) . .
C38 C47 C42 118.3(6) . .
O20 C48 O21 123.3(5) . .
O20 C48 C41 117.6(5) . .
O21 C48 C41 118.8(5) . .
O22 C49 O23 126.3(5) . .
O22 C49 C50 115.9(6) . .
O23 C49 C50 117.6(6) . .
C51 C50 C59 119.8(6) . .
C51 C50 C49 115.6(6) . .
C59 C50 C49 124.6(6) . .
C50 C51 C52 122.0(8) . .
C53 C52 C51 118.8(7) . .
C52 C53 C54 121.8(6) . .
C52 C53 C60 119.0(7) . .
C54 C53 C60 119.2(7) . .
C55 C54 C53 121.1(7) . .
C55 C54 C59 120.5(8) . .
C53 C54 C59 118.3(8) . .
C56 C55 C54 120.2(9) . .
C55 C56 C57 121.8(14) . .
C58 C57 C56 118.3(12) . .
C57 C58 C59 121.7(9) . .
C58 C59 C50 123.7(7) . .
C58 C59 C54 117.4(8) . .
C50 C59 C54 118.9(8) . .
O24 C60 O25 121.9(5) . .
O24 C60 C53 121.5(5) . .
O25 C60 C53 116.6(6) . .
O12 C61 O13 123.4(7) . .
O12 C61 C65 116.6(7) . .
O13 C61 C65 119.8(7) . .
C68 C62 C63 115.0(18) 2_765 .
C62 C63 C64 123.9(16) . .
C66 C64 C65 115.5(10) 2_765 .
C66 C64 C63 120.9(12) 2_765 .
C65 C64 C63 123.6(11) . .
C64 C65 C66 123.6(8) . .
C64 C65 C61 117.2(9) . .
C66 C65 C61 119.2(8) . .
C64 C66 C67 112.0(12) 2_765 .
C64 C66 C65 120.9(10) 2_765 .
C67 C66 C65 127.1(11) . .
C68 C67 C66 126.2(17) . .
C62 C68 C67 121.9(18) 2_765 .

loop_
_geom_bond_atom_site_label_1
_geom_bond_atom_site_label_2
_geom_bond_distance
_geom_bond_site_symmetry_2
Zn1 O1 1.907(4) .
Zn1 O14 1.942(4) .
Zn1 O13 1.956(5) .
Zn1 O4 2.013(4) .
Zn1 Zn2 3.1382(11) .
Zn2 O16 1.925(5) 1_655
Zn2 O1 1.930(4) .
Zn2 O8 1.938(5) .
Zn2 O5 1.946(5) .
Zn2 Zn4 3.0754(10) .
Zn2 Zn3 3.1193(10) .
Zn3 O1 1.981(4) .
Zn3 O17 1.991(4) 1_655
Zn3 O25 2.032(5) 2_755
Zn3 O12 2.056(7) .
Zn3 O20 2.170(5) 1_655
Zn3 Zn4 3.1562(10) .
Zn4 O2 1.923(4) .
Zn4 O1 1.948(4) .
Zn4 O9 2.043(4) .
Zn4 O6 2.060(4) 2_666
Zn4 Zn6 3.0472(10) .
Zn5 O2 2.029(4) .
Zn5 O22 2.048(5) .
Zn5 O3 2.061(5) .
Zn5 O15 2.120(5) .
Zn5 O19 2.126(4) .
Zn5 O24 2.207(5) 2_755
Zn6 O2 1.942(4) .
Zn6 O18 1.949(4) .
Zn6 O7 1.969(4) 2_666
Zn6 O11 1.974(5) 2_756
Zn6 Zn7 3.0758(10) .
Zn7 O2 1.918(4) .
Zn7 O23 1.961(4) .
Zn7 O21 1.962(4) 1_655
Zn7 O10 1.996(5) 2_756
O4 C1 1.258(9) .
O5 C1 1.248(10) .
O6 C12 1.260(8) .
O7 C12 1.258(8) .
O8 C13 1.254(9) .
O9 C13 1.257(8) .
O10 C24 1.242(8) .
O11 C24 1.250(8) .
O12 C61 1.180(10) .
O13 C61 1.217(10) .
O14 C25 1.263(8) .
O15 C25 1.240(8) .
O16 C36 1.240(8) .
O17 C36 1.252(7) .
O18 C37 1.263(8) .
O19 C37 1.220(8) .
O20 C48 1.259(7) .
O21 C48 1.267(7) .
O22 C49 1.248(9) .
O23 C49 1.261(8) .
O24 C60 1.250(8) .
O25 C60 1.280(8) .
C1 C2 1.500(8) .
C2 C3 1.358(10) .
C2 C11 1.435(10) .
C3 C4 1.384(9) .
C4 C5 1.376(9) .
C5 C6 1.422(10) .
C5 C12 1.495(8) .
C6 C7 1.427(10) .
C6 C11 1.438(9) .
C7 C8 1.335(13) .
C8 C9 1.414(13) .
C9 C10 1.379(12) .
C10 C11 1.403(11) .
C13 C14 1.513(9) .
C14 C15 1.281(13) .
C14 C23 1.446(10) .
C15 C16 1.396(12) .
C16 C17 1.276(11) .
C17 C18 1.443(12) .
C17 C24 1.509(9) .
C18 C23 1.426(12) .
C18 C19 1.444(12) .
C19 C20 1.371(16) .
C20 C21 1.382(17) .
C21 C22 1.368(14) .
C22 C23 1.480(14) .
C25 C26 1.521(9) .
C26 C27 1.361(9) .
C26 C35 1.436(10) .
C27 C28 1.392(9) .
C28 C29 1.350(9) .
C29 C30 1.433(9) .
C29 C36 1.519(7) .
C30 C35 1.410(9) .
C30 C31 1.429(10) .
C31 C32 1.342(11) .
C32 C33 1.365(12) .
C33 C34 1.338(12) .
C34 C35 1.432(9) .
C37 C38 1.521(8) .
C38 C39 1.364(9) .
C38 C47 1.402(9) .
C39 C40 1.411(8) .
C40 C41 1.345(8) .
C41 C42 1.412(8) .
C41 C48 1.502(7) .
C42 C43 1.421(9) .
C42 C47 1.447(8) .
C43 C44 1.334(12) .
C44 C45 1.417(12) .
C45 C46 1.379(12) .
C46 C47 1.392(9) .
C49 C50 1.520(8) .
C50 C51 1.367(10) .
C50 C59 1.424(12) .
C51 C52 1.416(9) .
C52 C53 1.365(12) .
C53 C54 1.424(12) .
C53 C60 1.511(8) .
C54 C55 1.379(15) .
C54 C59 1.435(9) .
C55 C56 1.323(19) .
C56 C57 1.440(16) .
C57 C58 1.354(18) .
C58 C59 1.402(14) .
C61 C65 1.496(9) .
C62 C68 1.376(18) 2_765
C62 C63 1.425(19) .
C63 C64 1.459(18) .
C64 C66 1.430(13) 2_765
C64 C65 1.448(13) .
C65 C66 1.457(14) .
C66 C67 1.448(18) .
C67 C68 1.406(19) .
